data_1542176
loop_
_publ_author_name
'Bredig, M.A.'

_publ_section_title
;
 Isomorphism and allotropy in compounds of the type A2 X O4
;
_journal_name_full 'Journal of Physical Chemistry'
_journal_page_first 747
_journal_page_last 764
_journal_volume 46
_journal_year 1942
_chemical_formula_sum 'Ca Na O4 P'
_chemical_name_systematic 'Ca Na (P O4)'
_space_group_IT_number 164
_symmetry_space_group_name_Hall '-P 3 2"'
_symmetry_space_group_name_H-M 'P -3 m 1'
_cell_angle_alpha 90
_cell_angle_beta 90
_cell_angle_gamma 120
_cell_formula_units_Z 2
_cell_length_a 5.23
_cell_length_b 5.23
_cell_length_c 7.04
_cell_volume 166.766
_citation_journal_id_ASTM JPCHAX
_cod_data_source_file Bredig_JPCHAX_1942_147.cif
_cod_data_source_block Ca1Na1O4P1
_cod_original_cell_volume 166.7657
_cod_original_formula_sum 'Ca1 Na1 O4 P1'
_cod_database_code 1542176

loop_
_symmetry_equiv_pos_as_xyz
x,y,z
-y,x-y,z
-x+y,-x,z
y,x,-z
-x,-x+y,-z
x-y,-y,-z
-x,-y,-z
y,-x+y,-z
x-y,x,-z
-y,-x,z
x,x-y,z
-x+y,y,z

loop_
_atom_site_label
_atom_site_type_symbol
_atom_site_fract_x
_atom_site_fract_y
_atom_site_fract_z
_atom_site_occupancy
_atom_site_U_iso_or_equiv
Na3 Na+1 0.6667 0.3333 0.875 0.5 0.0
Na1 Na+1 0 0 0 0.5 0.0
Na2 Na+1 0 0 0.5 0.5 0.0
O1 O-2 0.6667 0.3333 0.46 1 0.0
P1 P+5 0.6667 0.3333 0.27 1 0.0
Ca3 Ca+2 0.6667 0.3333 0.875 0.5 0.0
Ca2 Ca+2 0 0 0.5 0.5 0.0
Ca1 Ca+2 0 0 0 0.5 0.0
O2 O-2 0.2 -0.2 0.2 1 0.0
